data_7160339
loop_
_publ_author_name
'Wang, Zizhen'
'Wang, Huanhuan'
'Xu, Mei'
'Wang, Liping'
'Liu, Sheng'

_publ_section_title
;
 Unexpected amine-triggered skeletal modification of fascaplysin and its
 derivatives: a rapid access to \d, \g-biscarbolines
;
_journal_name_full 'Organic &amp; Biomolecular Chemistry'
_journal_paper_doi 10.1039/D4OB02014F
_journal_year 2025
_chemical_formula_moiety 'O4 S, 2(C25 H20 N3 O), C H4 O, H2 O'
_chemical_formula_sum 'C51 H46 N6 O8 S'
_chemical_formula_weight 903.00
_space_group_crystal_system triclinic
_space_group_IT_number 2
_space_group_name_Hall '-P 1'
_space_group_name_H-M_alt 'P -1'
_atom_sites_solution_hydrogens mixed
_atom_sites_solution_primary dual
_audit_creation_date 2023-12-04
_audit_creation_method
;
Olex2 1.5-beta
(compiled 2022.04.07 svn.rca3783a0 for OlexSys, GUI svn.r6439)
;
_audit_update_record
;
2024-12-12 deposited with the CCDC.	2025-01-20 downloaded from the CCDC.
;
_cell_angle_alpha 91.030(2)
_cell_angle_beta 102.388(2)
_cell_angle_gamma 112.335(2)
_cell_formula_units_Z 2
_cell_length_a 11.8728(3)
_cell_length_b 13.2500(3)
_cell_length_c 14.9033(4)
_cell_measurement_reflns_used 8365
_cell_measurement_temperature 104(5)
_cell_measurement_theta_max 73.9700
_cell_measurement_theta_min 3.0580
_cell_volume 2105.24(10)
_computing_cell_refinement 'CrysAlisPro 1.171.39.33c (Rigaku OD, 2017)'
_computing_data_collection 'CrysAlisPro 1.171.39.33c (Rigaku OD, 2017)'
_computing_data_reduction 'CrysAlisPro 1.171.39.33c (Rigaku OD, 2017)'
_computing_molecular_graphics 'Olex2 1.5-beta (Dolomanov et al., 2009)'
_computing_publication_material 'Olex2 1.5-beta (Dolomanov et al., 2009)'
_computing_structure_refinement 'SHELXL 2018/3 (Sheldrick, 2015)'
_computing_structure_solution 'SHELXT 2018/2 (Sheldrick, 2018)'
_diffrn_ambient_environment N~2~
_diffrn_ambient_temperature 104(5)
_diffrn_detector 'CCD plate'
_diffrn_measured_fraction_theta_full 0.990
_diffrn_measured_fraction_theta_max 0.957
_diffrn_measurement_details
;
List of Runs (angles in degrees, time in seconds):

  # Type    Start    End  Width  t~exp~   \w     \q     \k     \f   Frames
#--------------------------------------------------------------------------
  1  \w    -46.00   4.00   0.50    0.50    --    0.00 -77.00  60.00  100
  2  \w    -31.00  27.00   0.50    0.50    --    0.00 -82.00-180.00  116
  3  \w    -29.00  31.00   0.50    0.50    --    0.00 -82.00 120.00  120
  4  \w    -33.00  29.00   0.50    0.50    --    0.00 -82.00   0.00  124
  5  \w    -26.00   6.00   0.50    0.50    --    0.00 -77.00 -90.00   64
  6  \w     45.00  70.00   0.50    0.50    --   95.80 -77.00-150.00   50
  7  \w     17.00  43.00   0.50    0.50    --   95.80 -77.00-150.00   52
  8  \w     24.00  50.00   0.50    0.50    --   95.80 -82.00  30.00   52
  9  \w     76.00 116.00   0.50    0.50    --   95.80 -82.00-180.00   80
 10  \w    116.00 184.00   0.50    0.50    --   95.80  15.00 -30.00  136
 11  \w     52.00 127.00   0.50    0.50    --   95.80 -82.00 -90.00  150
 12  \w      6.00 127.00   0.50    0.50    --   95.80 -82.00  60.00  242
 13  \w     83.00 140.00   0.50    0.50    --   95.80  61.00   0.00  114
 14  \w      9.00  53.00   0.50    0.50    --   95.80 -82.00 120.00   88
 15  \w     11.00 112.00   0.50    0.50    --   95.80 -30.00 120.00  202
 16  \w      6.00 114.00   0.50    0.50    --   95.80 -61.00 -90.00  216
 17  \w     72.00 101.00   0.50    0.50    --   95.80  15.00 -30.00   58
 18  \w     84.00 122.00   0.50    0.50    --   95.80 -82.00 120.00   76
 19  \w     91.00 168.00   0.50    0.50    --   95.80  82.00   0.00  154
 20  \w      7.00 107.00   0.50    0.50    --   95.80 -61.00  60.00  200
 21  \w     76.00 101.00   0.50    0.50    --   95.80 -82.00  30.00   50
 22  \w     81.00 106.00   0.50    0.50    --   95.80 -82.00 -30.00   50
 23  \w     74.00 110.00   0.50    0.50    --   95.80 -30.00-150.00   72
 24  \w    116.00 141.00   0.50    0.50    --   95.80  82.00  60.00   50
 25  \w      8.00  47.00   0.50    0.50    --   95.80 -30.00-150.00   78
;
_diffrn_measurement_device 'four-circle diffractometer'
_diffrn_measurement_device_type 'XtaLAB AFC12 (RINC): Kappa single'
_diffrn_measurement_method '\w scans'
_diffrn_orient_matrix_type 'CrysAlisPro convention (1999,Acta A55,543-557)'
_diffrn_orient_matrix_UB_11 0.0824901000
_diffrn_orient_matrix_UB_12 0.0127832000
_diffrn_orient_matrix_UB_13 -0.0694225000
_diffrn_orient_matrix_UB_21 -0.1154541000
_diffrn_orient_matrix_UB_22 -0.0239730000
_diffrn_orient_matrix_UB_23 -0.0806632000
_diffrn_orient_matrix_UB_31 0.0272061000
_diffrn_orient_matrix_UB_32 0.1235162000
_diffrn_orient_matrix_UB_33 0.0035367000
_diffrn_radiation_monochromator mirror
_diffrn_radiation_probe x-ray
_diffrn_radiation_type 'Cu K\a'
_diffrn_radiation_wavelength 1.54184
_diffrn_reflns_av_R_equivalents 0.0580
_diffrn_reflns_av_unetI/netI 0.0752
_diffrn_reflns_Laue_measured_fraction_full 0.990
_diffrn_reflns_Laue_measured_fraction_max 0.957
_diffrn_reflns_limit_h_max 13
_diffrn_reflns_limit_h_min -14
_diffrn_reflns_limit_k_max 16
_diffrn_reflns_limit_k_min -10
_diffrn_reflns_limit_l_max 18
_diffrn_reflns_limit_l_min -18
_diffrn_reflns_number 21345
_diffrn_reflns_point_group_measured_fraction_full 0.990
_diffrn_reflns_point_group_measured_fraction_max 0.957
_diffrn_reflns_theta_full 67.684
_diffrn_reflns_theta_max 74.312
_diffrn_reflns_theta_min 3.054
_diffrn_source 'Rotating-anode X-ray tube'
_diffrn_source_type 'Rigaku (Cu) X-ray Source'
_exptl_absorpt_coefficient_mu 1.240
_exptl_absorpt_correction_T_max 1.00000
_exptl_absorpt_correction_T_min 0.93053
_exptl_absorpt_correction_type multi-scan
_exptl_absorpt_process_details
;
CrysAlisPro 1.171.39.33c (Rigaku Oxford Diffraction, 2017)
Empirical absorption correction using spherical harmonics,
 implemented in SCALE3 ABSPACK scaling algorithm.
;
_exptl_crystal_colour 'clear light colourless'
_exptl_crystal_density_diffrn 1.425
_exptl_crystal_description block
_exptl_crystal_F_000 948
_exptl_crystal_size_max 0.17
_exptl_crystal_size_mid 0.14
_exptl_crystal_size_min 0.12
_refine_diff_density_max 0.439
_refine_diff_density_min -0.485
_refine_diff_density_rms 0.056
_refine_ls_extinction_method none
_refine_ls_goodness_of_fit_ref 1.062
_refine_ls_hydrogen_treatment constr
_refine_ls_matrix_type full
_refine_ls_number_parameters 602
_refine_ls_number_reflns 8209
_refine_ls_number_restraints 0
_refine_ls_restrained_S_all 1.062
_refine_ls_R_factor_all 0.0894
_refine_ls_R_factor_gt 0.0544
_refine_ls_shift/su_max 0.000
_refine_ls_shift/su_mean 0.000
_refine_ls_structure_factor_coef Fsqd
_refine_ls_weighting_details 'w=1/[\s^2^(Fo^2^)+(0.0552P)^2^+1.5573P] where P=(Fo^2^+2Fc^2^)/3'
_refine_ls_weighting_scheme calc
_refine_ls_wR_factor_gt 0.1326
_refine_ls_wR_factor_ref 0.1417
_reflns_Friedel_coverage 0.000
_reflns_number_gt 6517
_reflns_number_total 8209
_reflns_threshold_expression 'I > 2\s(I)'
_cod_data_source_file d4ob02014f2.cif
_cod_data_source_block 326
_cod_database_code 7160339
_shelx_shelxl_version_number 2018/3
_shelx_space_group_comment
;
The symmetry employed for this shelxl refinement is uniquely defined
by the following loop, which should always be used as a source of
symmetry information in preference to the above space-group names.
They are only intended as comments.
;
_olex2_refinement_description
;
1. Fixed Uiso
 At 1.2 times of:
  All C(H) groups, All C(H,H) groups, All N(H) groups
 At 1.5 times of:
  All C(H,H,H) groups, All O(H) groups, All O(H,H) groups
2.a Free rotating group:
 O7(H7A,H7B)
2.b Secondary CH2 refined with riding coordinates:
 C17(H17A,H17B), C43(H43A,H43B)
2.c Aromatic/amide H refined with riding coordinates:
 N2(H2), N3(H3), C2(H2A), C3(H3A), C4(H4), C5(H5), C9(H9), C11(H11), C12(H12),
 C13(H13), C14(H14), C19(H19), C20(H20), C22(H22), C23(H23), N4(H4A), N6(H6),
 C27(H27), C28(H28), C29(H29), C30(H30), C38(H38), C39(H39), C40(H40), C42(H42),
  C45(H45), C46(H46), C47(H47), C49(H49), C50(H50)
2.d Idealised Me refined as rotating group:
 C24(H24A,H24B,H24C), C25(H25A,H25B,H25C), C51(H51A,H51B,H51C)
2.e Idealised tetrahedral OH refined as rotating group:
 O2(H2B)
;
_olex2_submission_special_instructions 'No special instructions were received'
_oxdiff_exptl_absorpt_empirical_details
;
Empirical correction (ABSPACK) includes:
- Absorption correction using spherical harmonics
- Frame scaling
;
_oxdiff_exptl_absorpt_empirical_full_max 1.238
_oxdiff_exptl_absorpt_empirical_full_min 0.762

loop_
_space_group_symop_operation_xyz
'x, y, z'
'-x, -y, -z'

loop_
_atom_site_label
_atom_site_type_symbol
_atom_site_fract_x
_atom_site_fract_y
_atom_site_fract_z
_atom_site_U_iso_or_equiv
_atom_site_adp_type
_atom_site_occupancy
_atom_site_site_symmetry_order
_atom_site_calc_flag
_atom_site_refinement_flags_posn
_atom_site_refinement_flags_adp
_atom_site_refinement_flags_occupancy
_atom_site_disorder_assembly
_atom_site_disorder_group
S1 S 0.65285(5) 0.43465(5) 0.68568(4) 0.02592(14) Uani 1 1 d . . . . .
O3 O 0.56681(17) 0.35248(14) 0.73148(12) 0.0358(4) Uani 1 1 d . . . . .
O4 O 0.78139(16) 0.44895(15) 0.72507(11) 0.0356(4) Uani 1 1 d . . . . .
O5 O 0.61758(16) 0.39629(15) 0.58554(11) 0.0343(4) Uani 1 1 d . . . . .
O6 O 0.63678(17) 0.53909(14) 0.69718(12) 0.0348(4) Uani 1 1 d . . . . .
O1 O -0.25620(16) 0.17570(16) 0.96366(13) 0.0420(5) Uani 1 1 d . . . . .
N1 N 0.30210(17) 0.51449(16) 0.97861(12) 0.0253(4) Uani 1 1 d . . . . .
N2 N 0.43874(18) 0.37975(16) 0.85449(13) 0.0282(4) Uani 1 1 d . . . . .
H2 H 0.478566 0.375785 0.811958 0.034 Uiso 1 1 calc R U . . .
N3 N 0.46618(18) 0.59826(16) 0.75873(13) 0.0285(4) Uani 1 1 d . . . . .
H3 H 0.502505 0.567429 0.728005 0.034 Uiso 1 1 calc R U . . .
C00L C 0.4134(2) 0.55723(19) 0.82886(15) 0.0272(5) Uani 1 1 d . . . . .
C1 C 0.3457(2) 0.33859(19) 0.97501(15) 0.0254(5) Uani 1 1 d . . . . .
C2 C 0.3072(2) 0.2721(2) 1.04548(16) 0.0301(5) Uani 1 1 d . . . . .
H2A H 0.268350 0.293148 1.087687 0.036 Uiso 1 1 calc R U . . .
C3 C 0.3277(2) 0.1762(2) 1.05127(17) 0.0306(5) Uani 1 1 d . . . . .
H3A H 0.304243 0.132203 1.099096 0.037 Uiso 1 1 calc R U . . .
C4 C 0.3822(2) 0.1423(2) 0.98828(18) 0.0350(6) Uani 1 1 d . . . . .
H4 H 0.392779 0.074891 0.993062 0.042 Uiso 1 1 calc R U . . .
C5 C 0.4203(2) 0.2053(2) 0.91985(17) 0.0297(5) Uani 1 1 d . . . . .
H5 H 0.457145 0.182431 0.877060 0.036 Uiso 1 1 calc R U . . .
C6 C 0.4036(2) 0.3033(2) 0.91497(16) 0.0279(5) Uani 1 1 d . . . . .
C7 C 0.4018(2) 0.46318(19) 0.87092(15) 0.0250(5) Uani 1 1 d . . . . .
C8 C 0.3441(2) 0.44091(19) 0.94645(15) 0.0270(5) Uani 1 1 d . . . . .
C9 C 0.3114(2) 0.6060(2) 0.93701(16) 0.0302(5) Uani 1 1 d . . . . .
H9 H 0.281372 0.655710 0.960050 0.036 Uiso 1 1 calc R U . . .
C10 C 0.3640(2) 0.62895(19) 0.86123(15) 0.0259(5) Uani 1 1 d . . . . .
C11 C 0.3665(2) 0.8148(2) 0.80387(17) 0.0312(5) Uani 1 1 d . . . . .
H11 H 0.323453 0.830571 0.845531 0.037 Uiso 1 1 calc R U . . .
C12 C 0.4080(2) 0.8865(2) 0.74064(19) 0.0381(6) Uani 1 1 d . . . . .
H12 H 0.393467 0.952218 0.739045 0.046 Uiso 1 1 calc R U . . .
C13 C 0.4711(2) 0.8636(2) 0.67887(19) 0.0383(6) Uani 1 1 d . . . . .
H13 H 0.498099 0.914014 0.635799 0.046 Uiso 1 1 calc R U . . .
C14 C 0.4953(2) 0.7687(2) 0.67900(17) 0.0346(6) Uani 1 1 d . . . . .
H14 H 0.538454 0.753391 0.637201 0.042 Uiso 1 1 calc R U . . .
C15 C 0.4538(2) 0.69794(19) 0.74275(16) 0.0283(5) Uani 1 1 d . . . . .
C16 C 0.3888(2) 0.7189(2) 0.80538(16) 0.0298(5) Uani 1 1 d . . . . .
C17 C 0.2425(2) 0.4935(2) 1.05780(16) 0.0308(5) Uani 1 1 d . . . . .
H17A H 0.244779 0.563332 1.084611 0.037 Uiso 1 1 calc R U . . .
H17B H 0.290870 0.465465 1.106094 0.037 Uiso 1 1 calc R U . . .
C18 C 0.1085(2) 0.4116(2) 1.02989(16) 0.0300(5) Uani 1 1 d . . . . .
C19 C 0.0339(2) 0.3997(2) 0.94133(17) 0.0332(6) Uani 1 1 d . . . . .
H19 H 0.067607 0.444989 0.896991 0.040 Uiso 1 1 calc R U . . .
C20 C -0.0894(2) 0.3225(2) 0.91650(17) 0.0346(6) Uani 1 1 d . . . . .
H20 H -0.139420 0.315334 0.855825 0.041 Uiso 1 1 calc R U . . .
C21 C -0.1383(2) 0.2565(2) 0.98106(17) 0.0321(5) Uani 1 1 d . . . . .
C22 C -0.0658(2) 0.2706(2) 1.07152(17) 0.0343(6) Uani 1 1 d . . . . .
H22 H -0.100426 0.227243 1.116583 0.041 Uiso 1 1 calc R U . . .
C23 C 0.0562(2) 0.3477(2) 1.09496(16) 0.0321(5) Uani 1 1 d . . . . .
H23 H 0.105016 0.357124 1.156387 0.039 Uiso 1 1 calc R U . . .
C24 C -0.3240(3) 0.1453(3) 0.8687(2) 0.0485(8) Uani 1 1 d . . . . .
H24A H -0.275257 0.122262 0.833521 0.073 Uiso 1 1 calc R U . . .
H24B H -0.338047 0.208280 0.843136 0.073 Uiso 1 1 calc R U . . .
H24C H -0.404886 0.084461 0.864545 0.073 Uiso 1 1 calc R U . . .
O2 O 0.4701(2) 0.13313(16) 0.67938(14) 0.0517(6) Uani 1 1 d . . . . .
H2B H 0.502557 0.201634 0.692346 0.078 Uiso 1 1 calc R U . . .
C25 C 0.3917(3) 0.1064(2) 0.5898(2) 0.0533(8) Uani 1 1 d . . . . .
H25A H 0.441230 0.139702 0.545334 0.080 Uiso 1 1 calc R U . . .
H25B H 0.325673 0.134416 0.586785 0.080 Uiso 1 1 calc R U . . .
H25C H 0.353461 0.026475 0.574788 0.080 Uiso 1 1 calc R U . . .
O7 O 0.61940(19) 0.6314(2) 0.52714(16) 0.0651(7) Uani 1 1 d G . . . .
H7A H 0.609967 0.595680 0.573696 0.098 Uiso 1 1 d G U . . .
H7B H 0.545120 0.617454 0.496299 0.098 Uiso 1 1 d G U . . .
O8 O 0.92441(16) -0.06227(14) 0.11809(12) 0.0355(4) Uani 1 1 d . . . . .
N4 N 0.75417(18) 0.49827(16) 0.43572(13) 0.0273(4) Uani 1 1 d . . . . .
H4A H 0.697338 0.488941 0.467697 0.033 Uiso 1 1 calc R U . . .
N5 N 0.98133(17) 0.33638(15) 0.40484(12) 0.0247(4) Uani 1 1 d . . . . .
N6 N 0.74842(18) 0.28377(16) 0.53327(13) 0.0261(4) Uani 1 1 d . . . . .
H6 H 0.691394 0.299391 0.552762 0.031 Uiso 1 1 calc R U . . .
C26 C 0.7826(2) 0.19757(19) 0.55700(16) 0.0276(5) Uani 1 1 d . . . . .
C27 C 0.7358(2) 0.1201(2) 0.61529(16) 0.0308(5) Uani 1 1 d . . . . .
H27 H 0.672466 0.121139 0.644396 0.037 Uiso 1 1 calc R U . . .
C28 C 0.7857(2) 0.0410(2) 0.62916(17) 0.0347(6) Uani 1 1 d . . . . .
H28 H 0.756547 -0.013209 0.668964 0.042 Uiso 1 1 calc R U . . .
C29 C 0.8789(2) 0.0398(2) 0.58523(16) 0.0319(5) Uani 1 1 d . . . . .
H29 H 0.911499 -0.015380 0.596338 0.038 Uiso 1 1 calc R U . . .
C30 C 0.9242(2) 0.1155(2) 0.52702(16) 0.0309(5) Uani 1 1 d . . . . .
H30 H 0.986154 0.112328 0.497316 0.037 Uiso 1 1 calc R U . . .
C31 C 0.8770(2) 0.19893(19) 0.51171(15) 0.0263(5) Uani 1 1 d . . . . .
C32 C 0.8984(2) 0.29091(19) 0.45981(15) 0.0262(5) Uani 1 1 d . . . . .
C33 C 0.8173(2) 0.34115(18) 0.47458(14) 0.0241(5) Uani 1 1 d . . . . .
C34 C 0.8185(2) 0.43351(19) 0.43263(15) 0.0254(5) Uani 1 1 d . . . . .
C35 C 0.9027(2) 0.47526(19) 0.37418(15) 0.0267(5) Uani 1 1 d . . . . .
C36 C 0.7931(2) 0.5831(2) 0.37934(15) 0.0293(5) Uani 1 1 d . . . . .
C38 C 0.8088(3) 0.7404(2) 0.30250(17) 0.0398(6) Uani 1 1 d . . . . .
H38 H 0.782630 0.798784 0.287712 0.048 Uiso 1 1 calc R U . . .
C39 C 0.9016(3) 0.7302(2) 0.26451(18) 0.0419(7) Uani 1 1 d . . . . .
H39 H 0.937566 0.781815 0.224759 0.050 Uiso 1 1 calc R U . . .
C40 C 0.9422(2) 0.6471(2) 0.28320(16) 0.0333(6) Uani 1 1 d . . . . .
H40 H 1.006565 0.641189 0.257722 0.040 Uiso 1 1 calc R U . . .
C41 C 0.8861(2) 0.5710(2) 0.34109(15) 0.0293(5) Uani 1 1 d . . . . .
C42 C 0.9834(2) 0.42542(19) 0.36292(15) 0.0281(5) Uani 1 1 d . . . . .
H42 H 1.040700 0.454793 0.325114 0.034 Uiso 1 1 calc R U . . .
C43 C 1.0765(2) 0.2922(2) 0.39618(16) 0.0301(5) Uani 1 1 d . . . . .
H43A H 1.102305 0.265070 0.455369 0.036 Uiso 1 1 calc R U . . .
H43B H 1.151348 0.352808 0.385832 0.036 Uiso 1 1 calc R U . . .
C44 C 1.0328(2) 0.2005(2) 0.31932(15) 0.0279(5) Uani 1 1 d . . . . .
C45 C 0.7533(2) 0.6681(2) 0.36130(17) 0.0340(6) Uani 1 1 d . . . . .
H45 H 0.691019 0.676271 0.387983 0.041 Uiso 1 1 calc R U . . .
C46 C 0.9094(2) 0.1227(2) 0.29286(16) 0.0292(5) Uani 1 1 d . . . . .
H46 H 0.847703 0.128891 0.321406 0.035 Uiso 1 1 calc R U . . .
C47 C 0.8765(2) 0.0367(2) 0.22533(16) 0.0298(5) Uani 1 1 d . . . . .
H47 H 0.792387 -0.015686 0.207586 0.036 Uiso 1 1 calc R U . . .
C48 C 0.9661(2) 0.0267(2) 0.18343(16) 0.0301(5) Uani 1 1 d . . . . .
C49 C 1.0877(2) 0.1030(2) 0.20819(16) 0.0309(5) Uani 1 1 d . . . . .
H49 H 1.149069 0.096269 0.179504 0.037 Uiso 1 1 calc R U . . .
C50 C 1.1207(2) 0.1903(2) 0.27567(16) 0.0308(5) Uani 1 1 d . . . . .
H50 H 1.204433 0.243552 0.291907 0.037 Uiso 1 1 calc R U . . .
C51 C 1.0158(3) -0.0871(2) 0.08597(18) 0.0389(6) Uani 1 1 d . . . . .
H51A H 0.974580 -0.155142 0.043751 0.058 Uiso 1 1 calc R U . . .
H51B H 1.075196 -0.096382 0.138620 0.058 Uiso 1 1 calc R U . . .
H51C H 1.060857 -0.026948 0.053283 0.058 Uiso 1 1 calc R U . . .

loop_
_atom_site_aniso_label
_atom_site_aniso_U_11
_atom_site_aniso_U_22
_atom_site_aniso_U_33
_atom_site_aniso_U_23
_atom_site_aniso_U_13
_atom_site_aniso_U_12
S1 0.0259(3) 0.0275(3) 0.0232(3) -0.0011(2) 0.0040(2) 0.0105(2)
O3 0.0390(10) 0.0260(9) 0.0421(10) 0.0009(7) 0.0192(8) 0.0076(8)
O4 0.0268(9) 0.0476(11) 0.0301(9) -0.0004(8) 0.0011(7) 0.0152(8)
O5 0.0360(10) 0.0474(11) 0.0221(8) -0.0043(7) -0.0006(7) 0.0236(8)
O6 0.0435(10) 0.0294(9) 0.0386(9) 0.0037(7) 0.0151(8) 0.0194(8)
O1 0.0244(9) 0.0489(12) 0.0415(10) -0.0045(9) -0.0001(8) 0.0069(8)
N1 0.0223(9) 0.0286(11) 0.0235(9) -0.0002(8) 0.0040(7) 0.0095(8)
N2 0.0269(10) 0.0304(11) 0.0269(10) 0.0019(8) 0.0047(8) 0.0118(9)
N3 0.0273(10) 0.0301(11) 0.0259(10) 0.0002(8) 0.0036(8) 0.0105(9)
C00L 0.0225(11) 0.0292(13) 0.0241(11) -0.0020(9) -0.0005(9) 0.0073(10)
C1 0.0209(11) 0.0273(12) 0.0230(11) -0.0022(9) -0.0016(9) 0.0080(9)
C2 0.0251(12) 0.0329(13) 0.0292(12) 0.0018(10) 0.0026(9) 0.0101(10)
C3 0.0254(12) 0.0314(13) 0.0320(12) 0.0058(10) 0.0031(10) 0.0099(10)
C4 0.0306(13) 0.0337(14) 0.0383(14) 0.0035(11) 0.0029(11) 0.0130(11)
C5 0.0252(12) 0.0316(13) 0.0315(12) -0.0004(10) 0.0033(9) 0.0125(10)
C6 0.0227(11) 0.0289(13) 0.0278(11) -0.0001(9) -0.0007(9) 0.0093(10)
C7 0.0201(11) 0.0294(13) 0.0230(11) -0.0034(9) 0.0005(8) 0.0099(9)
C8 0.0234(11) 0.0284(13) 0.0257(11) -0.0016(9) 0.0004(9) 0.0094(10)
C9 0.0266(12) 0.0316(13) 0.0300(12) -0.0004(10) 0.0017(9) 0.0116(10)
C10 0.0210(11) 0.0264(12) 0.0268(11) -0.0015(9) 0.0007(9) 0.0083(9)
C11 0.0256(12) 0.0297(13) 0.0370(13) 0.0013(10) 0.0017(10) 0.0126(10)
C12 0.0308(13) 0.0330(15) 0.0455(15) 0.0049(11) -0.0006(11) 0.0122(11)
C13 0.0343(14) 0.0343(15) 0.0393(14) 0.0104(11) 0.0011(11) 0.0096(11)
C14 0.0331(13) 0.0365(14) 0.0312(12) 0.0039(10) 0.0030(10) 0.0129(11)
C15 0.0235(11) 0.0277(13) 0.0279(11) -0.0017(9) -0.0035(9) 0.0091(10)
C16 0.0246(12) 0.0288(13) 0.0313(12) -0.0009(10) -0.0008(9) 0.0094(10)
C17 0.0308(13) 0.0363(14) 0.0247(11) -0.0017(10) 0.0036(10) 0.0143(11)
C18 0.0291(12) 0.0348(14) 0.0265(11) -0.0025(10) 0.0039(9) 0.0147(11)
C19 0.0304(13) 0.0394(15) 0.0270(12) -0.0025(10) 0.0043(10) 0.0125(11)
C20 0.0297(13) 0.0423(15) 0.0273(12) -0.0054(11) -0.0010(10) 0.0140(11)
C21 0.0222(12) 0.0377(14) 0.0349(13) -0.0051(10) 0.0039(10) 0.0119(10)
C22 0.0277(13) 0.0425(15) 0.0328(13) 0.0009(11) 0.0049(10) 0.0151(11)
C23 0.0294(12) 0.0416(15) 0.0261(11) -0.0012(10) 0.0031(10) 0.0168(11)
C24 0.0289(14) 0.0588(19) 0.0454(16) -0.0142(14) -0.0046(12) 0.0118(13)
O2 0.0639(14) 0.0308(11) 0.0413(11) -0.0003(8) -0.0121(10) 0.0112(10)
C25 0.0583(19) 0.0390(17) 0.0466(17) -0.0074(13) -0.0146(14) 0.0169(15)
O7 0.0299(11) 0.0986(19) 0.0513(13) 0.0379(13) 0.0019(9) 0.0113(12)
O8 0.0353(10) 0.0346(10) 0.0345(9) -0.0082(7) 0.0024(7) 0.0153(8)
N4 0.0243(10) 0.0290(11) 0.0263(10) 0.0005(8) 0.0030(8) 0.0096(8)
N5 0.0203(9) 0.0257(10) 0.0240(9) -0.0034(7) 0.0035(7) 0.0057(8)
N6 0.0249(10) 0.0274(11) 0.0252(9) 0.0003(8) 0.0037(8) 0.0107(8)
C26 0.0260(12) 0.0257(12) 0.0262(11) -0.0023(9) -0.0016(9) 0.0093(10)
C27 0.0290(12) 0.0326(14) 0.0282(12) -0.0002(10) 0.0021(10) 0.0121(11)
C28 0.0353(14) 0.0339(14) 0.0306(12) 0.0069(10) 0.0022(10) 0.0119(11)
C29 0.0327(13) 0.0304(13) 0.0318(12) 0.0019(10) 0.0000(10) 0.0156(11)
C30 0.0302(12) 0.0327(14) 0.0286(12) -0.0019(10) 0.0014(10) 0.0143(11)
C31 0.0230(11) 0.0285(13) 0.0229(10) -0.0042(9) -0.0010(9) 0.0089(10)
C32 0.0231(11) 0.0282(13) 0.0228(11) -0.0029(9) 0.0018(9) 0.0076(10)
C33 0.0208(11) 0.0252(12) 0.0206(10) -0.0051(8) 0.0011(8) 0.0051(9)
C34 0.0231(11) 0.0251(12) 0.0206(10) -0.0025(9) 0.0005(9) 0.0042(9)
C35 0.0226(11) 0.0301(13) 0.0196(10) -0.0047(9) 0.0009(9) 0.0044(10)
C36 0.0271(12) 0.0287(13) 0.0216(11) -0.0010(9) -0.0015(9) 0.0038(10)
C38 0.0441(16) 0.0312(14) 0.0314(13) 0.0056(11) -0.0061(11) 0.0088(12)
C39 0.0500(17) 0.0339(15) 0.0270(12) 0.0053(10) -0.0022(11) 0.0063(13)
C40 0.0333(13) 0.0324(14) 0.0215(11) -0.0005(9) 0.0016(10) 0.0019(11)
C41 0.0295(12) 0.0285(13) 0.0211(10) -0.0014(9) 0.0003(9) 0.0054(10)
C42 0.0265(12) 0.0278(13) 0.0230(11) -0.0028(9) 0.0028(9) 0.0050(10)
C43 0.0232(11) 0.0332(14) 0.0304(12) -0.0039(10) 0.0013(9) 0.0104(10)
C44 0.0270(12) 0.0312(13) 0.0252(11) 0.0002(9) 0.0025(9) 0.0132(10)
C45 0.0351(13) 0.0308(14) 0.0283(12) 0.0009(10) -0.0038(10) 0.0108(11)
C46 0.0255(12) 0.0321(13) 0.0287(11) -0.0007(10) 0.0027(9) 0.0121(10)
C47 0.0263(12) 0.0298(13) 0.0283(12) -0.0014(10) -0.0010(9) 0.0097(10)
C48 0.0349(13) 0.0316(13) 0.0236(11) 0.0005(9) 0.0006(9) 0.0162(11)
C49 0.0319(13) 0.0365(14) 0.0293(12) 0.0035(10) 0.0088(10) 0.0181(11)
C50 0.0272(12) 0.0337(14) 0.0299(12) 0.0017(10) 0.0057(10) 0.0110(11)
C51 0.0432(15) 0.0400(15) 0.0379(14) -0.0031(11) 0.0085(12) 0.0223(13)

loop_
_atom_type_symbol
_atom_type_description
_atom_type_scat_dispersion_real
_atom_type_scat_dispersion_imag
_atom_type_scat_source
C C 0.0181 0.0091 'International Tables Vol C Tables 4.2.6.8 and 6.1.1.4'
H H 0.0000 0.0000 'International Tables Vol C Tables 4.2.6.8 and 6.1.1.4'
N N 0.0311 0.0180 'International Tables Vol C Tables 4.2.6.8 and 6.1.1.4'
O O 0.0492 0.0322 'International Tables Vol C Tables 4.2.6.8 and 6.1.1.4'
S S 0.3331 0.5567 'International Tables Vol C Tables 4.2.6.8 and 6.1.1.4'

loop_
_geom_angle_atom_site_label_1
_geom_angle_atom_site_label_2
_geom_angle_atom_site_label_3
_geom_angle
_geom_angle_site_symmetry_1
_geom_angle_site_symmetry_3
_geom_angle_publ_flag
O3 S1 O5 108.56(11) . . ?
O3 S1 O6 108.29(10) . . ?
O4 S1 O3 110.40(11) . . ?
O4 S1 O5 109.96(10) . . ?
O4 S1 O6 110.89(11) . . ?
O6 S1 O5 108.67(10) . . ?
C21 O1 C24 116.8(2) . . ?
C8 N1 C17 120.7(2) . . ?
C9 N1 C8 120.5(2) . . ?
C9 N1 C17 118.7(2) . . ?
C6 N2 H2 125.4 . . ?
C7 N2 H2 125.4 . . ?
C7 N2 C6 109.1(2) . . ?
C00L N3 H3 125.5 . . ?
C00L N3 C15 109.0(2) . . ?
C15 N3 H3 125.5 . . ?
N3 C00L C7 131.7(2) . . ?
N3 C00L C10 109.7(2) . . ?
C7 C00L C10 118.6(2) . . ?
C2 C1 C8 136.3(2) . . ?
C6 C1 C2 118.0(2) . . ?
C6 C1 C8 105.7(2) . . ?
C1 C2 H2A 120.7 . . ?
C3 C2 C1 118.6(2) . . ?
C3 C2 H2A 120.7 . . ?
C2 C3 H3A 119.2 . . ?
C2 C3 C4 121.6(2) . . ?
C4 C3 H3A 119.2 . . ?
C3 C4 H4 119.6 . . ?
C5 C4 C3 120.8(2) . . ?
C5 C4 H4 119.6 . . ?
C4 C5 H5 121.0 . . ?
C4 C5 C6 118.1(2) . . ?
C6 C5 H5 121.0 . . ?
N2 C6 C1 109.7(2) . . ?
N2 C6 C5 127.5(2) . . ?
C5 C6 C1 122.8(2) . . ?
N2 C7 C00L 131.6(2) . . ?
N2 C7 C8 108.3(2) . . ?
C00L C7 C8 120.1(2) . . ?
N1 C8 C1 133.0(2) . . ?
N1 C8 C7 119.7(2) . . ?
C7 C8 C1 107.2(2) . . ?
N1 C9 H9 119.3 . . ?
N1 C9 C10 121.4(2) . . ?
C10 C9 H9 119.3 . . ?
C00L C10 C16 106.7(2) . . ?
C9 C10 C00L 119.5(2) . . ?
C9 C10 C16 133.7(2) . . ?
C12 C11 H11 120.6 . . ?
C12 C11 C16 118.7(2) . . ?
C16 C11 H11 120.6 . . ?
C11 C12 H12 119.5 . . ?
C11 C12 C13 120.9(2) . . ?
C13 C12 H12 119.5 . . ?
C12 C13 H13 119.2 . . ?
C14 C13 C12 121.6(3) . . ?
C14 C13 H13 119.2 . . ?
C13 C14 H14 121.6 . . ?
C15 C14 C13 116.9(2) . . ?
C15 C14 H14 121.6 . . ?
N3 C15 C16 108.5(2) . . ?
C14 C15 N3 129.0(2) . . ?
C14 C15 C16 122.5(2) . . ?
C11 C16 C10 134.5(2) . . ?
C11 C16 C15 119.3(2) . . ?
C15 C16 C10 106.2(2) . . ?
N1 C17 H17A 109.2 . . ?
N1 C17 H17B 109.2 . . ?
N1 C17 C18 112.06(18) . . ?
H17A C17 H17B 107.9 . . ?
C18 C17 H17A 109.2 . . ?
C18 C17 H17B 109.2 . . ?
C19 C18 C17 122.1(2) . . ?
C23 C18 C17 119.3(2) . . ?
C23 C18 C19 118.7(2) . . ?
C18 C19 H19 119.4 . . ?
C18 C19 C20 121.2(2) . . ?
C20 C19 H19 119.4 . . ?
C19 C20 H20 120.3 . . ?
C21 C20 C19 119.3(2) . . ?
C21 C20 H20 120.3 . . ?
O1 C21 C20 124.4(2) . . ?
O1 C21 C22 115.5(2) . . ?
C20 C21 C22 120.0(2) . . ?
C21 C22 H22 120.1 . . ?
C23 C22 C21 119.8(2) . . ?
C23 C22 H22 120.1 . . ?
C18 C23 H23 119.6 . . ?
C22 C23 C18 120.9(2) . . ?
C22 C23 H23 119.6 . . ?
O1 C24 H24A 109.5 . . ?
O1 C24 H24B 109.5 . . ?
O1 C24 H24C 109.5 . . ?
H24A C24 H24B 109.5 . . ?
H24A C24 H24C 109.5 . . ?
H24B C24 H24C 109.5 . . ?
C25 O2 H2B 109.5 . . ?
O2 C25 H25A 109.5 . . ?
O2 C25 H25B 109.5 . . ?
O2 C25 H25C 109.5 . . ?
H25A C25 H25B 109.5 . . ?
H25A C25 H25C 109.5 . . ?
H25B C25 H25C 109.5 . . ?
H7A O7 H7B 104.5 . . ?
C48 O8 C51 117.6(2) . . ?
C34 N4 H4A 125.6 . . ?
C34 N4 C36 108.9(2) . . ?
C36 N4 H4A 125.6 . . ?
C32 N5 C43 120.6(2) . . ?
C42 N5 C32 121.2(2) . . ?
C42 N5 C43 118.1(2) . . ?
C26 N6 H6 125.4 . . ?
C33 N6 H6 125.4 . . ?
C33 N6 C26 109.11(19) . . ?
N6 C26 C27 127.5(2) . . ?
N6 C26 C31 109.0(2) . . ?
C27 C26 C31 123.5(2) . . ?
C26 C27 H27 121.5 . . ?
C28 C27 C26 117.0(2) . . ?
C28 C27 H27 121.5 . . ?
C27 C28 H28 119.5 . . ?
C27 C28 C29 121.0(2) . . ?
C29 C28 H28 119.5 . . ?
C28 C29 H29 119.0 . . ?
C30 C29 C28 122.0(2) . . ?
C30 C29 H29 119.0 . . ?
C29 C30 H30 120.5 . . ?
C29 C30 C31 118.9(2) . . ?
C31 C30 H30 120.5 . . ?
C26 C31 C32 105.6(2) . . ?
C30 C31 C26 117.6(2) . . ?
C30 C31 C32 136.8(2) . . ?
N5 C32 C31 132.7(2) . . ?
N5 C32 C33 119.6(2) . . ?
C33 C32 C31 107.7(2) . . ?
N6 C33 C32 108.6(2) . . ?
N6 C33 C34 131.2(2) . . ?
C34 C33 C32 120.2(2) . . ?
N4 C34 C33 132.7(2) . . ?
N4 C34 C35 109.2(2) . . ?
C33 C34 C35 118.2(2) . . ?
C34 C35 C41 106.7(2) . . ?
C42 C35 C34 120.1(2) . . ?
C42 C35 C41 133.1(2) . . ?
C41 C36 N4 108.5(2) . . ?
C45 C36 N4 129.4(2) . . ?
C45 C36 C41 122.1(2) . . ?
C39 C38 H38 119.0 . . ?
C45 C38 H38 119.0 . . ?
C45 C38 C39 122.0(3) . . ?
C38 C39 H39 119.3 . . ?
C40 C39 C38 121.4(3) . . ?
C40 C39 H39 119.3 . . ?
C39 C40 H40 120.9 . . ?
C39 C40 C41 118.1(3) . . ?
C41 C40 H40 120.9 . . ?
C36 C41 C35 106.7(2) . . ?
C40 C41 C35 133.6(2) . . ?
C40 C41 C36 119.7(2) . . ?
N5 C42 C35 120.7(2) . . ?
N5 C42 H42 119.7 . . ?
C35 C42 H42 119.7 . . ?
N5 C43 H43A 108.6 . . ?
N5 C43 H43B 108.6 . . ?
N5 C43 C44 114.55(18) . . ?
H43A C43 H43B 107.6 . . ?
C44 C43 H43A 108.6 . . ?
C44 C43 H43B 108.6 . . ?
C46 C44 C43 123.1(2) . . ?
C50 C44 C43 118.3(2) . . ?
C50 C44 C46 118.6(2) . . ?
C36 C45 H45 121.6 . . ?
C38 C45 C36 116.8(3) . . ?
C38 C45 H45 121.6 . . ?
C44 C46 H46 119.8 . . ?
C47 C46 C44 120.4(2) . . ?
C47 C46 H46 119.8 . . ?
C46 C47 H47 119.9 . . ?
C46 C47 C48 120.2(2) . . ?
C48 C47 H47 119.9 . . ?
O8 C48 C47 115.7(2) . . ?
O8 C48 C49 124.2(2) . . ?
C49 C48 C47 120.1(2) . . ?
C48 C49 H49 120.1 . . ?
C48 C49 C50 119.7(2) . . ?
C50 C49 H49 120.1 . . ?
C44 C50 C49 120.9(2) . . ?
C44 C50 H50 119.5 . . ?
C49 C50 H50 119.5 . . ?
O8 C51 H51A 109.5 . . ?
O8 C51 H51B 109.5 . . ?
O8 C51 H51C 109.5 . . ?
H51A C51 H51B 109.5 . . ?
H51A C51 H51C 109.5 . . ?
H51B C51 H51C 109.5 . . ?

loop_
_geom_bond_atom_site_label_1
_geom_bond_atom_site_label_2
_geom_bond_distance
_geom_bond_site_symmetry_2
_geom_bond_publ_flag
S1 O3 1.4750(18) . ?
S1 O4 1.4496(17) . ?
S1 O5 1.4845(16) . ?
S1 O6 1.4789(17) . ?
O1 C21 1.367(3) . ?
O1 C24 1.434(3) . ?
N1 C8 1.372(3) . ?
N1 C9 1.349(3) . ?
N1 C17 1.481(3) . ?
N2 H2 0.8800 . ?
N2 C6 1.373(3) . ?
N2 C7 1.371(3) . ?
N3 H3 0.8800 . ?
N3 C00L 1.350(3) . ?
N3 C15 1.403(3) . ?
C00L C7 1.378(3) . ?
C00L C10 1.417(3) . ?
C1 C2 1.421(3) . ?
C1 C6 1.409(3) . ?
C1 C8 1.434(3) . ?
C2 H2A 0.9500 . ?
C2 C3 1.382(3) . ?
C3 H3A 0.9500 . ?
C3 C4 1.403(4) . ?
C4 H4 0.9500 . ?
C4 C5 1.372(4) . ?
C5 H5 0.9500 . ?
C5 C6 1.388(3) . ?
C7 C8 1.419(3) . ?
C9 H9 0.9500 . ?
C9 C10 1.389(3) . ?
C10 C16 1.440(3) . ?
C11 H11 0.9500 . ?
C11 C12 1.382(4) . ?
C11 C16 1.393(3) . ?
C12 H12 0.9500 . ?
C12 C13 1.400(4) . ?
C13 H13 0.9500 . ?
C13 C14 1.391(4) . ?
C14 H14 0.9500 . ?
C14 C15 1.381(4) . ?
C15 C16 1.416(3) . ?
C17 H17A 0.9900 . ?
C17 H17B 0.9900 . ?
C17 C18 1.506(3) . ?
C18 C19 1.392(3) . ?
C18 C23 1.390(4) . ?
C19 H19 0.9500 . ?
C19 C20 1.394(3) . ?
C20 H20 0.9500 . ?
C20 C21 1.383(4) . ?
C21 C22 1.402(3) . ?
C22 H22 0.9500 . ?
C22 C23 1.382(3) . ?
C23 H23 0.9500 . ?
C24 H24A 0.9800 . ?
C24 H24B 0.9800 . ?
C24 H24C 0.9800 . ?
O2 H2B 0.8400 . ?
O2 C25 1.405(3) . ?
C25 H25A 0.9800 . ?
C25 H25B 0.9800 . ?
C25 H25C 0.9800 . ?
O7 H7A 0.8499 . ?
O7 H7B 0.8500 . ?
O8 C48 1.375(3) . ?
O8 C51 1.415(3) . ?
N4 H4A 0.8800 . ?
N4 C34 1.354(3) . ?
N4 C36 1.410(3) . ?
N5 C32 1.384(3) . ?
N5 C42 1.339(3) . ?
N5 C43 1.483(3) . ?
N6 H6 0.8800 . ?
N6 C26 1.378(3) . ?
N6 C33 1.368(3) . ?
C26 C27 1.387(3) . ?
C26 C31 1.422(3) . ?
C27 H27 0.9500 . ?
C27 C28 1.385(3) . ?
C28 H28 0.9500 . ?
C28 C29 1.406(4) . ?
C29 H29 0.9500 . ?
C29 C30 1.367(4) . ?
C30 H30 0.9500 . ?
C30 C31 1.418(3) . ?
C31 C32 1.425(3) . ?
C32 C33 1.411(3) . ?
C33 C34 1.381(3) . ?
C34 C35 1.426(3) . ?
C35 C41 1.435(3) . ?
C35 C42 1.389(3) . ?
C36 C41 1.404(3) . ?
C36 C45 1.387(3) . ?
C38 H38 0.9500 . ?
C38 C39 1.390(4) . ?
C38 C45 1.385(4) . ?
C39 H39 0.9500 . ?
C39 C40 1.371(4) . ?
C40 H40 0.9500 . ?
C40 C41 1.405(3) . ?
C42 H42 0.9500 . ?
C43 H43A 0.9900 . ?
C43 H43B 0.9900 . ?
C43 C44 1.508(3) . ?
C44 C46 1.398(3) . ?
C44 C50 1.387(3) . ?
C45 H45 0.9500 . ?
C46 H46 0.9500 . ?
C46 C47 1.384(3) . ?
C47 H47 0.9500 . ?
C47 C48 1.389(3) . ?
C48 C49 1.375(3) . ?
C49 H49 0.9500 . ?
C49 C50 1.396(3) . ?
C50 H50 0.9500 . ?
C51 H51A 0.9800 . ?
C51 H51B 0.9800 . ?
C51 H51C 0.9800 . ?

loop_
_geom_torsion_atom_site_label_1
_geom_torsion_atom_site_label_2
_geom_torsion_atom_site_label_3
_geom_torsion_atom_site_label_4
_geom_torsion
_geom_torsion_site_symmetry_1
_geom_torsion_site_symmetry_2
_geom_torsion_site_symmetry_3
_geom_torsion_site_symmetry_4
_geom_torsion_publ_flag
O1 C21 C22 C23 177.8(2) . . . . ?
N1 C9 C10 C00L -2.5(3) . . . . ?
N1 C9 C10 C16 -178.2(2) . . . . ?
N1 C17 C18 C19 -29.2(3) . . . . ?
N1 C17 C18 C23 152.5(2) . . . . ?
N2 C7 C8 N1 177.98(19) . . . . ?
N2 C7 C8 C1 -0.8(2) . . . . ?
N3 C00L C7 N2 -1.0(4) . . . . ?
N3 C00L C7 C8 178.1(2) . . . . ?
N3 C00L C10 C9 -176.3(2) . . . . ?
N3 C00L C10 C16 0.4(2) . . . . ?
N3 C15 C16 C10 0.9(2) . . . . ?
N3 C15 C16 C11 179.1(2) . . . . ?
C00L N3 C15 C14 178.9(2) . . . . ?
C00L N3 C15 C16 -0.7(2) . . . . ?
C00L C7 C8 N1 -1.3(3) . . . . ?
C00L C7 C8 C1 179.91(19) . . . . ?
C00L C10 C16 C11 -178.6(3) . . . . ?
C00L C10 C16 C15 -0.8(2) . . . . ?
C1 C2 C3 C4 -1.6(3) . . . . ?
C2 C1 C6 N2 -177.46(19) . . . . ?
C2 C1 C6 C5 2.4(3) . . . . ?
C2 C1 C8 N1 -0.4(4) . . . . ?
C2 C1 C8 C7 178.2(2) . . . . ?
C2 C3 C4 C5 1.8(4) . . . . ?
C3 C4 C5 C6 0.1(4) . . . . ?
C4 C5 C6 N2 177.6(2) . . . . ?
C4 C5 C6 C1 -2.2(3) . . . . ?
C6 N2 C7 C00L -179.1(2) . . . . ?
C6 N2 C7 C8 1.7(2) . . . . ?
C6 C1 C2 C3 -0.5(3) . . . . ?
C6 C1 C8 N1 -178.9(2) . . . . ?
C6 C1 C8 C7 -0.4(2) . . . . ?
C7 N2 C6 C1 -1.9(2) . . . . ?
C7 N2 C6 C5 178.2(2) . . . . ?
C7 C00L C10 C9 3.3(3) . . . . ?
C7 C00L C10 C16 -179.9(2) . . . . ?
C8 N1 C9 C10 -0.4(3) . . . . ?
C8 N1 C17 C18 -78.0(3) . . . . ?
C8 C1 C2 C3 -178.9(2) . . . . ?
C8 C1 C6 N2 1.4(2) . . . . ?
C8 C1 C6 C5 -178.7(2) . . . . ?
C9 N1 C8 C1 -179.3(2) . . . . ?
C9 N1 C8 C7 2.3(3) . . . . ?
C9 N1 C17 C18 100.2(2) . . . . ?
C9 C10 C16 C11 -2.4(5) . . . . ?
C9 C10 C16 C15 175.3(2) . . . . ?
C10 C00L C7 N2 179.4(2) . . . . ?
C10 C00L C7 C8 -1.5(3) . . . . ?
C11 C12 C13 C14 -0.5(4) . . . . ?
C12 C11 C16 C10 177.8(2) . . . . ?
C12 C11 C16 C15 0.3(3) . . . . ?
C12 C13 C14 C15 0.2(4) . . . . ?
C13 C14 C15 N3 -179.3(2) . . . . ?
C13 C14 C15 C16 0.3(3) . . . . ?
C14 C15 C16 C10 -178.7(2) . . . . ?
C14 C15 C16 C11 -0.6(3) . . . . ?
C15 N3 C00L C7 -179.5(2) . . . . ?
C15 N3 C00L C10 0.2(2) . . . . ?
C16 C11 C12 C13 0.2(4) . . . . ?
C17 N1 C8 C1 -1.1(4) . . . . ?
C17 N1 C8 C7 -179.50(19) . . . . ?
C17 N1 C9 C10 -178.6(2) . . . . ?
C17 C18 C19 C20 179.2(2) . . . . ?
C17 C18 C23 C22 -179.1(2) . . . . ?
C18 C19 C20 C21 -0.1(4) . . . . ?
C19 C18 C23 C22 2.6(4) . . . . ?
C19 C20 C21 O1 -177.7(2) . . . . ?
C19 C20 C21 C22 2.6(4) . . . . ?
C20 C21 C22 C23 -2.5(4) . . . . ?
C21 C22 C23 C18 -0.2(4) . . . . ?
C23 C18 C19 C20 -2.5(4) . . . . ?
C24 O1 C21 C20 11.6(4) . . . . ?
C24 O1 C21 C22 -168.7(2) . . . . ?
O8 C48 C49 C50 -179.8(2) . . . . ?
N4 C34 C35 C41 0.0(2) . . . . ?
N4 C34 C35 C42 177.24(19) . . . . ?
N4 C36 C41 C35 0.8(2) . . . . ?
N4 C36 C41 C40 -178.81(19) . . . . ?
N4 C36 C45 C38 179.9(2) . . . . ?
N5 C32 C33 N6 -177.88(18) . . . . ?
N5 C32 C33 C34 1.6(3) . . . . ?
N5 C43 C44 C46 -34.3(3) . . . . ?
N5 C43 C44 C50 148.5(2) . . . . ?
N6 C26 C27 C28 -179.6(2) . . . . ?
N6 C26 C31 C30 -179.58(19) . . . . ?
N6 C26 C31 C32 0.3(2) . . . . ?
N6 C33 C34 N4 0.7(4) . . . . ?
N6 C33 C34 C35 179.8(2) . . . . ?
C26 N6 C33 C32 0.0(2) . . . . ?
C26 N6 C33 C34 -179.4(2) . . . . ?
C26 C27 C28 C29 -0.4(3) . . . . ?
C26 C31 C32 N5 177.4(2) . . . . ?
C26 C31 C32 C33 -0.3(2) . . . . ?
C27 C26 C31 C30 0.6(3) . . . . ?
C27 C26 C31 C32 -179.5(2) . . . . ?
C27 C28 C29 C30 -0.2(4) . . . . ?
C28 C29 C30 C31 1.0(4) . . . . ?
C29 C30 C31 C26 -1.2(3) . . . . ?
C29 C30 C31 C32 179.0(2) . . . . ?
C30 C31 C32 N5 -2.7(4) . . . . ?
C30 C31 C32 C33 179.5(2) . . . . ?
C31 C26 C27 C28 0.2(3) . . . . ?
C31 C32 C33 N6 0.2(2) . . . . ?
C31 C32 C33 C34 179.67(19) . . . . ?
C32 N5 C42 C35 0.5(3) . . . . ?
C32 N5 C43 C44 89.1(3) . . . . ?
C32 C33 C34 N4 -178.6(2) . . . . ?
C32 C33 C34 C35 0.5(3) . . . . ?
C33 N6 C26 C27 179.7(2) . . . . ?
C33 N6 C26 C31 -0.2(2) . . . . ?
C33 C34 C35 C41 -179.23(19) . . . . ?
C33 C34 C35 C42 -2.0(3) . . . . ?
C34 N4 C36 C41 -0.8(2) . . . . ?
C34 N4 C36 C45 179.9(2) . . . . ?
C34 C35 C41 C36 -0.5(2) . . . . ?
C34 C35 C41 C40 179.0(2) . . . . ?
C34 C35 C42 N5 1.6(3) . . . . ?
C36 N4 C34 C33 179.6(2) . . . . ?
C36 N4 C34 C35 0.5(2) . . . . ?
C38 C39 C40 C41 0.9(4) . . . . ?
C39 C38 C45 C36 -1.2(4) . . . . ?
C39 C40 C41 C35 179.1(2) . . . . ?
C39 C40 C41 C36 -1.3(3) . . . . ?
C41 C35 C42 N5 177.9(2) . . . . ?
C41 C36 C45 C38 0.7(3) . . . . ?
C42 N5 C32 C31 -179.6(2) . . . . ?
C42 N5 C32 C33 -2.1(3) . . . . ?
C42 N5 C43 C44 -95.1(2) . . . . ?
C42 C35 C41 C36 -177.2(2) . . . . ?
C42 C35 C41 C40 2.3(4) . . . . ?
C43 N5 C32 C31 -4.0(3) . . . . ?
C43 N5 C32 C33 173.55(19) . . . . ?
C43 N5 C42 C35 -175.25(19) . . . . ?
C43 C44 C46 C47 -176.3(2) . . . . ?
C43 C44 C50 C49 175.8(2) . . . . ?
C44 C46 C47 C48 0.2(4) . . . . ?
C45 C36 C41 C35 -179.8(2) . . . . ?
C45 C36 C41 C40 0.5(3) . . . . ?
C45 C38 C39 C40 0.4(4) . . . . ?
C46 C44 C50 C49 -1.5(4) . . . . ?
C46 C47 C48 O8 179.2(2) . . . . ?
C46 C47 C48 C49 -0.7(4) . . . . ?
C47 C48 C49 C50 0.1(4) . . . . ?
C48 C49 C50 C44 1.0(4) . . . . ?
C50 C44 C46 C47 0.9(4) . . . . ?
C51 O8 C48 C47 -168.7(2) . . . . ?
C51 O8 C48 C49 11.2(3) . . . . ?
